data_7710711
loop_
_publ_author_name
'Wang, Huarui'
'Tian, Xu-Ke'
'Zhang, Ji-Rui'
'Wen, Meng-Yao'
'Yang, Xiao-Gang'

_publ_section_title
;
 Acridine based metal-organic framework host-guest featuring efficient
 photoelectrochemical-type photodetector and white LED
;
_journal_name_full 'Dalton Transactions'
_journal_paper_doi 10.1039/D2DT01649D
_journal_year 2022
_chemical_formula_moiety 'C40 H32 Cd3 O20, H2 O, C13 H10 N, 2(C6 H5 N)'
_chemical_formula_sum 'C65 H54 Cd3 N3 O21'
_chemical_formula_weight 1550.31
_space_group_crystal_system triclinic
_space_group_IT_number 2
_space_group_name_Hall '-P 1'
_space_group_name_H-M_alt 'P -1'
_atom_sites_solution_hydrogens mixed
_atom_sites_solution_primary dual
_audit_creation_date 2020-12-19
_audit_creation_method
;
Olex2 1.2
(compiled 2018.05.29 svn.r3508 for OlexSys, GUI svn.r5506)
;
_audit_update_record
;
2022-05-25 deposited with the CCDC.	2022-07-19 downloaded from the CCDC.
;
_cell_angle_alpha 108.185(3)
_cell_angle_beta 100.971(3)
_cell_angle_gamma 107.234(3)
_cell_formula_units_Z 2
_cell_length_a 10.3911(4)
_cell_length_b 17.2576(7)
_cell_length_c 19.1393(7)
_cell_measurement_reflns_used 11490
_cell_measurement_temperature 293(2)
_cell_measurement_theta_max 28.1390
_cell_measurement_theta_min 3.4950
_cell_volume 2959.3(2)
_computing_cell_refinement 'CrysAlisPro 1.171.40.53 (Rigaku OD, 2019)'
_computing_data_collection 'CrysAlisPro 1.171.40.53 (Rigaku OD, 2019)'
_computing_data_reduction 'CrysAlisPro 1.171.40.53 (Rigaku OD, 2019)'
_computing_molecular_graphics 'Olex2 (Dolomanov et al., 2009)'
_computing_publication_material 'Olex2 (Dolomanov et al., 2009)'
_computing_structure_refinement 'ShelXL (Sheldrick, 2015)'
_computing_structure_solution 'ShelXT (Sheldrick, 2015)'
_diffrn_ambient_temperature 293(2)
_diffrn_detector 'CCD plate'
_diffrn_detector_area_resol_mean 8.0584
_diffrn_detector_type EosS2
_diffrn_measured_fraction_theta_full 0.997
_diffrn_measured_fraction_theta_max 0.815
_diffrn_measurement_details
;
List of Runs (angles in degrees, time in seconds):

  # Type    Start    End  Width  t~exp~   \w     \q     \k     \f   Frames
#--------------------------------------------------------------------------
  1  \w    -12.00  16.00   1.00   13.00    --  -13.57 -99.00 -30.00   28
  2  \w     16.00  79.00   1.00   13.00    --   14.89  57.00  60.00   63
  3  \w     -2.00  82.00   1.00   13.00    --   14.89  57.00 -90.00   84
  4  \w      3.00  84.00   1.00   13.00    --   14.89  38.00   0.00   81
  5  \w    -20.00  48.00   1.00   13.00    --   14.89 -99.00-180.00   68
  6  \w     -1.00  33.00   1.00   13.00    --   14.89  57.00 150.00   34
;
_diffrn_measurement_device 'four-circle diffractometer'
_diffrn_measurement_device_type 'SuperNova, Single source at offset/far, EosS2'
_diffrn_measurement_method '\w scans'
_diffrn_orient_matrix_type 'CrysAlisPro convention (1999,Acta A55,543-557)'
_diffrn_orient_matrix_UB_11 -0.0133656000
_diffrn_orient_matrix_UB_12 -0.0107420000
_diffrn_orient_matrix_UB_13 -0.0402925000
_diffrn_orient_matrix_UB_21 0.0112007000
_diffrn_orient_matrix_UB_22 -0.0396308000
_diffrn_orient_matrix_UB_23 -0.0044609000
_diffrn_orient_matrix_UB_31 -0.0731649000
_diffrn_orient_matrix_UB_32 -0.0224503000
_diffrn_orient_matrix_UB_33 -0.0064740000
_diffrn_radiation_monochromator mirror
_diffrn_radiation_probe x-ray
_diffrn_radiation_type MoK\a
_diffrn_radiation_wavelength 0.71073
_diffrn_reflns_av_R_equivalents 0.0267
_diffrn_reflns_av_unetI/netI 0.0483
_diffrn_reflns_Laue_measured_fraction_full 0.997
_diffrn_reflns_Laue_measured_fraction_max 0.815
_diffrn_reflns_limit_h_max 13
_diffrn_reflns_limit_h_min -11
_diffrn_reflns_limit_k_max 22
_diffrn_reflns_limit_k_min -22
_diffrn_reflns_limit_l_max 25
_diffrn_reflns_limit_l_min -24
_diffrn_reflns_number 22818
_diffrn_reflns_point_group_measured_fraction_full 0.997
_diffrn_reflns_point_group_measured_fraction_max 0.815
_diffrn_reflns_theta_full 25.242
_diffrn_reflns_theta_max 28.473
_diffrn_reflns_theta_min 3.333
_diffrn_source 'micro-focus sealed X-ray tube'
_diffrn_source_type 'SuperNova (Mo) X-ray Source'
_exptl_absorpt_coefficient_mu 1.153
_exptl_absorpt_correction_T_max 1.00000
_exptl_absorpt_correction_T_min 0.63313
_exptl_absorpt_correction_type multi-scan
_exptl_absorpt_process_details
;
CrysAlisPro 1.171.40.53 (Rigaku Oxford Diffraction, 2019)
Empirical absorption correction using spherical harmonics,
 implemented in SCALE3 ABSPACK scaling algorithm.
;
_exptl_crystal_colour 'clear light yellow'
_exptl_crystal_colour_lustre clear
_exptl_crystal_colour_modifier light
_exptl_crystal_colour_primary yellow
_exptl_crystal_density_diffrn 1.740
_exptl_crystal_description block
_exptl_crystal_F_000 1554
_exptl_crystal_size_max 0.28
_exptl_crystal_size_mid 0.25
_exptl_crystal_size_min 0.23
_refine_diff_density_max 1.557
_refine_diff_density_min -0.823
_refine_diff_density_rms 0.114
_refine_ls_extinction_method none
_refine_ls_goodness_of_fit_ref 1.195
_refine_ls_hydrogen_treatment constr
_refine_ls_matrix_type full
_refine_ls_number_parameters 839
_refine_ls_number_reflns 12205
_refine_ls_number_restraints 0
_refine_ls_restrained_S_all 1.195
_refine_ls_R_factor_all 0.0568
_refine_ls_R_factor_gt 0.0467
_refine_ls_shift/su_max 0.001
_refine_ls_shift/su_mean 0.000
_refine_ls_structure_factor_coef Fsqd
_refine_ls_weighting_details 'w=1/[\s^2^(Fo^2^)+(0.0260P)^2^+9.5438P] where P=(Fo^2^+2Fc^2^)/3'
_refine_ls_weighting_scheme calc
_refine_ls_wR_factor_gt 0.1096
_refine_ls_wR_factor_ref 0.1142
_reflns_Friedel_coverage 0.000
_reflns_number_gt 10435
_reflns_number_total 12205
_reflns_threshold_expression 'I > 2\s(I)'
_cod_data_source_file d2dt01649d3.cif
_cod_data_source_block q219
_cod_database_code 7710711
_shelx_shelxl_version_number 2014/7
_chemical_oxdiff_formula C1H1O1N1Cd1
_shelx_space_group_comment
;
The symmetry employed for this shelxl refinement is uniquely defined
by the following loop, which should always be used as a source of
symmetry information in preference to the above space-group names.
They are only intended as comments.
;
_shelx_estimated_absorpt_t_max 0.777
_shelx_estimated_absorpt_t_min 0.738
_reflns_odcompleteness_completeness 99.64
_reflns_odcompleteness_iscentric 1
_reflns_odcompleteness_theta 25.30
_olex2_refinement_description
;
1. Fixed Uiso
 At 1.2 times of:
  All C(H) groups, All C(H,H) groups, All N(H) groups
 At 1.5 times of:
  All C(H,H,H) groups, All O(H,H) groups
2.a Free rotating group:
 O21(H21A,H21B)
2.b Secondary CH2 refined with riding coordinates:
 C9(H9A,H9B), C19(H19A,H19B), C29(H29A,H29B), C39(H39A,H39B)
2.c Aromatic/amide H refined with riding coordinates:
 C2(H2), C4(H4), C6(H6), C12(H12), C14(H14), C16(H16), C22(H22), C24(H24),
 C26(H26), C32(H32), C34(H34), C36(H36), N1(H1), C42(H42), C43(H43), C44(H44),
 C45(H45), C47(H47), C49(H49), C50(H50), C51(H51), C52(H52), N2(H2A), C56(H56),
 C57(H57), C58(H58), C59(H59), N3(H3), C62(H62), C63(H63), C64(H64), C65(H65)
2.d Idealised Me refined as rotating group:
 C10(H10A,H10B,H10C), C20(H20A,H20B,H20C), C30(H30A,H30B,H30C), C40(H40A,H40B,
 H40C)
;
_olex2_submission_special_instructions 'No special instructions were received'
_oxdiff_exptl_absorpt_empirical_details
;
Empirical correction (ABSPACK) includes:
- Absorption correction using spherical harmonics
- Frame scaling
;
_oxdiff_exptl_absorpt_empirical_full_max 1.539
_oxdiff_exptl_absorpt_empirical_full_min 0.585

loop_
_space_group_symop_operation_xyz
'x, y, z'
'-x, -y, -z'

loop_
_atom_site_label
_atom_site_type_symbol
_atom_site_fract_x
_atom_site_fract_y
_atom_site_fract_z
_atom_site_U_iso_or_equiv
_atom_site_adp_type
_atom_site_occupancy
_atom_site_site_symmetry_order
_atom_site_calc_flag
_atom_site_refinement_flags_posn
_atom_site_refinement_flags_adp
_atom_site_refinement_flags_occupancy
_atom_site_disorder_assembly
_atom_site_disorder_group
Cd1 Cd 0.66756(4) 0.35834(2) 0.53619(2) 0.02266(9) Uani 1 1 d . . . . .
Cd2 Cd 0.5000 0.5000 0.5000 0.01970(11) Uani 1 2 d S T P . .
Cd3 Cd 0.0000 0.0000 0.0000 0.02239(12) Uani 1 2 d S T P . .
Cd4 Cd 0.81117(4) 0.11012(2) -0.06065(2) 0.02297(9) Uani 1 1 d . . . . .
O1 O 0.7909(5) 0.4762(2) 0.6740(2) 0.0409(10) Uani 1 1 d . . . . .
O2 O 0.7085(4) 0.5034(2) 0.5741(2) 0.0305(8) Uani 1 1 d . . . . .
O3 O 1.0207(5) 0.7312(3) 0.9373(2) 0.0468(11) Uani 1 1 d . . . . .
O4 O 1.0383(4) 0.8645(2) 0.9459(2) 0.0342(9) Uani 1 1 d . . . . .
O5 O 0.8537(5) 0.8249(2) 0.6648(2) 0.0444(11) Uani 1 1 d . . . . .
O6 O 0.4696(4) 0.2888(3) 0.5555(2) 0.0407(10) Uani 1 1 d . . . . .
O7 O 0.3820(4) 0.3783(2) 0.5190(2) 0.0370(9) Uani 1 1 d . . . . .
O8 O -0.1009(4) 0.3638(3) 0.5310(2) 0.0384(9) Uani 1 1 d . . . . .
O9 O -0.2252(4) 0.2657(2) 0.5672(3) 0.0401(10) Uani 1 1 d . . . . .
O10 O 0.0869(5) 0.1163(3) 0.6398(3) 0.0493(11) Uani 1 1 d . . . . .
O11 O 0.5767(4) 0.2966(3) 0.4072(2) 0.0408(10) Uani 1 1 d . . . . .
O12 O 0.5590(4) 0.4220(2) 0.4041(2) 0.0400(10) Uani 1 1 d . . . . .
O13 O 0.3223(4) 0.0241(2) 0.1626(2) 0.0377(9) Uani 1 1 d . . . . .
O14 O 0.2313(3) 0.0376(2) 0.05504(19) 0.0281(8) Uani 1 1 d . . . . .
O15 O 0.3954(5) 0.3704(2) 0.1293(2) 0.0414(10) Uani 1 1 d . . . . .
O16 O 0.0555(4) 0.0439(2) -0.0914(2) 0.0338(9) Uani 1 1 d . . . . .
O17 O -0.0189(4) 0.1445(2) -0.1150(2) 0.0361(9) Uani 1 1 d . . . . .
O18 O 0.5770(5) 0.1038(3) -0.0437(3) 0.0561(13) Uani 1 1 d . . . . .
O19 O 0.6862(4) 0.1821(2) -0.1008(2) 0.0354(9) Uani 1 1 d . . . . .
O20 O 0.3562(4) 0.3144(3) -0.1980(3) 0.0416(10) Uani 1 1 d . . . . .
C1 C 0.8273(5) 0.6264(3) 0.6962(3) 0.0211(10) Uani 1 1 d . . . . .
C2 C 0.8847(5) 0.6575(3) 0.7766(3) 0.0247(11) Uani 1 1 d . . . . .
H2 H 0.8905 0.6185 0.8002 0.030 Uiso 1 1 calc R . . . .
C3 C 0.9327(5) 0.7471(3) 0.8206(3) 0.0232(10) Uani 1 1 d . . . . .
C4 C 0.9241(5) 0.8064(3) 0.7860(3) 0.0261(11) Uani 1 1 d . . . . .
H4 H 0.9558 0.8663 0.8161 0.031 Uiso 1 1 calc R . . . .
C5 C 0.8678(5) 0.7747(3) 0.7064(3) 0.0265(11) Uani 1 1 d . . . . .
C6 C 0.8205(5) 0.6851(3) 0.6611(3) 0.0249(11) Uani 1 1 d . . . . .
H6 H 0.7843 0.6646 0.6076 0.030 Uiso 1 1 calc R . . . .
C7 C 0.7735(5) 0.5298(3) 0.6469(3) 0.0253(11) Uani 1 1 d . . . . .
C8 C 0.9996(5) 0.7814(3) 0.9070(3) 0.0275(11) Uani 1 1 d . . . . .
C9 C 0.8824(7) 0.9156(4) 0.7057(4) 0.0453(16) Uani 1 1 d . . . . .
H9A H 0.9828 0.9478 0.7335 0.054 Uiso 1 1 calc R . . . .
H9B H 0.8299 0.9224 0.7425 0.054 Uiso 1 1 calc R . . . .
C10 C 0.8364(8) 0.9492(5) 0.6455(5) 0.067(2) Uani 1 1 d . . . . .
H10A H 0.8964 0.9481 0.6131 0.100 Uiso 1 1 calc GR . . . .
H10B H 0.8433 1.0086 0.6705 0.100 Uiso 1 1 calc GR . . . .
H10C H 0.7399 0.9123 0.6144 0.100 Uiso 1 1 calc GR . . . .
C11 C 0.2362(5) 0.2759(3) 0.5571(3) 0.0257(11) Uani 1 1 d . . . . .
C12 C 0.1267(5) 0.3050(3) 0.5456(3) 0.0283(11) Uani 1 1 d . . . . .
H12 H 0.1336 0.3477 0.5249 0.034 Uiso 1 1 calc R . . . .
C13 C 0.0061(5) 0.2703(3) 0.5648(3) 0.0266(11) Uani 1 1 d . . . . .
C14 C -0.0030(6) 0.2072(3) 0.5964(3) 0.0326(12) Uani 1 1 d . . . . .
H14 H -0.0829 0.1847 0.6102 0.039 Uiso 1 1 calc R . . . .
C15 C 0.1069(6) 0.1777(3) 0.6075(3) 0.0312(12) Uani 1 1 d . . . . .
C16 C 0.2264(5) 0.2113(3) 0.5873(3) 0.0323(12) Uani 1 1 d . . . . .
H16 H 0.2994 0.1908 0.5938 0.039 Uiso 1 1 calc R . . . .
C17 C 0.3729(5) 0.3175(3) 0.5422(3) 0.0279(11) Uani 1 1 d . . . . .
C18 C -0.1145(5) 0.3016(3) 0.5538(3) 0.0293(12) Uani 1 1 d . . . . .
C19 C 0.1886(7) 0.0764(4) 0.6471(4) 0.0455(16) Uani 1 1 d . . . . .
H19A H 0.1787 0.0502 0.6848 0.055 Uiso 1 1 calc R . . . .
H19B H 0.2833 0.1216 0.6660 0.055 Uiso 1 1 calc R . . . .
C20 C 0.1707(8) 0.0074(5) 0.5721(5) 0.064(2) Uani 1 1 d . . . . .
H20A H 0.1953 0.0346 0.5372 0.096 Uiso 1 1 calc GR . . . .
H20B H 0.0738 -0.0336 0.5501 0.096 Uiso 1 1 calc GR . . . .
H20C H 0.2315 -0.0234 0.5806 0.096 Uiso 1 1 calc GR . . . .
C21 C 0.4801(5) 0.2992(3) 0.2851(3) 0.0262(11) Uani 1 1 d . . . . .
C22 C 0.4329(5) 0.2084(3) 0.2462(3) 0.0251(11) Uani 1 1 d . . . . .
H22 H 0.4447 0.1734 0.2733 0.030 Uiso 1 1 calc R . . . .
C23 C 0.3684(5) 0.1703(3) 0.1670(3) 0.0238(10) Uani 1 1 d . . . . .
C24 C 0.3557(5) 0.2222(3) 0.1250(3) 0.0263(11) Uani 1 1 d . . . . .
H24 H 0.3156 0.1962 0.0715 0.032 Uiso 1 1 calc R . . . .
C25 C 0.4031(6) 0.3128(3) 0.1637(3) 0.0291(11) Uani 1 1 d . . . . .
C26 C 0.4650(5) 0.3513(3) 0.2441(3) 0.0277(11) Uani 1 1 d . . . . .
H26 H 0.4961 0.4121 0.2702 0.033 Uiso 1 1 calc R . . . .
C27 C 0.5422(5) 0.3426(3) 0.3726(3) 0.0292(12) Uani 1 1 d . . . . .
C28 C 0.3055(5) 0.0723(3) 0.1267(3) 0.0246(11) Uani 1 1 d . . . . .
C29 C 0.3383(7) 0.3358(4) 0.0470(3) 0.0391(14) Uani 1 1 d . . . . .
H29A H 0.2390 0.2978 0.0301 0.047 Uiso 1 1 calc R . . . .
H29B H 0.3892 0.3020 0.0229 0.047 Uiso 1 1 calc R . . . .
C30 C 0.3557(8) 0.4146(4) 0.0253(4) 0.0573(19) Uani 1 1 d . . . . .
H30A H 0.3100 0.3946 -0.0292 0.086 Uiso 1 1 calc GR . . . .
H30B H 0.4547 0.4484 0.0376 0.086 Uiso 1 1 calc GR . . . .
H30C H 0.3133 0.4507 0.0538 0.086 Uiso 1 1 calc GR . . . .
C31 C 0.2077(5) 0.1505(3) -0.1232(3) 0.0233(10) Uani 1 1 d . . . . .
C32 C 0.3228(5) 0.1294(3) -0.0986(3) 0.0263(11) Uani 1 1 d . . . . .
H32 H 0.3135 0.0880 -0.0765 0.032 Uiso 1 1 calc R . . . .
C33 C 0.4523(5) 0.1711(3) -0.1074(3) 0.0259(11) Uani 1 1 d . . . . .
C34 C 0.4657(6) 0.2323(3) -0.1410(3) 0.0305(12) Uani 1 1 d . . . . .
H34 H 0.5522 0.2595 -0.1471 0.037 Uiso 1 1 calc R . . . .
C35 C 0.3515(5) 0.2534(3) -0.1656(3) 0.0281(11) Uani 1 1 d . . . . .
C36 C 0.2223(5) 0.2123(3) -0.1567(3) 0.0269(11) Uani 1 1 d . . . . .
H36 H 0.1451 0.2261 -0.1731 0.032 Uiso 1 1 calc R . . . .
C37 C 0.0711(5) 0.1099(3) -0.1091(3) 0.0247(10) Uani 1 1 d . . . . .
C38 C 0.5800(6) 0.1508(4) -0.0812(3) 0.0315(12) Uani 1 1 d . . . . .
C39 C 0.4844(6) 0.3499(4) -0.2157(4) 0.0426(15) Uani 1 1 d . . . . .
H39A H 0.4993 0.3027 -0.2524 0.051 Uiso 1 1 calc R . . . .
H39B H 0.5652 0.3781 -0.1690 0.051 Uiso 1 1 calc R . . . .
C40 C 0.4710(7) 0.4153(4) -0.2490(4) 0.0481(16) Uani 1 1 d . . . . .
H40A H 0.3841 0.3892 -0.2910 0.072 Uiso 1 1 calc GR . . . .
H40B H 0.5496 0.4330 -0.2678 0.072 Uiso 1 1 calc GR . . . .
H40C H 0.4706 0.4660 -0.2098 0.072 Uiso 1 1 calc GR . . . .
O21 O 0.1215(7) 0.5209(4) 0.5682(5) 0.106(2) Uani 1 1 d . . . . .
H21A H 0.0834 0.4670 0.5610 0.158 Uiso 1 1 d G . . . .
H21B H 0.0572 0.5409 0.5595 0.158 Uiso 1 1 d G . . . .
N1 N 0.1765(6) 0.6399(4) 0.7135(4) 0.0568(16) Uani 1 1 d . . . . .
H1 H 0.1417 0.6032 0.6659 0.068 Uiso 1 1 calc R . . . .
C41 C 0.2031(6) 0.7272(4) 0.7287(4) 0.0477(17) Uani 1 1 d . . . . .
C42 C 0.1740(8) 0.7552(6) 0.6690(5) 0.067(2) Uani 1 1 d . . . . .
H42 H 0.1355 0.7151 0.6177 0.080 Uiso 1 1 calc R . . . .
C43 C 0.2031(9) 0.8423(6) 0.6871(6) 0.080(3) Uani 1 1 d . . . . .
H43 H 0.1819 0.8615 0.6476 0.096 Uiso 1 1 calc R . . . .
C44 C 0.2644(10) 0.9045(6) 0.7641(7) 0.090(3) Uani 1 1 d . . . . .
H44 H 0.2850 0.9640 0.7745 0.108 Uiso 1 1 calc R . . . .
C45 C 0.2935(8) 0.8789(5) 0.8226(6) 0.076(3) Uani 1 1 d . . . . .
H45 H 0.3334 0.9204 0.8734 0.091 Uiso 1 1 calc R . . . .
C46 C 0.2636(7) 0.7888(5) 0.8070(4) 0.0553(19) Uani 1 1 d . . . . .
C47 C 0.2876(7) 0.7570(5) 0.8627(4) 0.060(2) Uani 1 1 d . . . . .
H47 H 0.3258 0.7966 0.9142 0.072 Uiso 1 1 calc R . . . .
C48 C 0.2583(7) 0.6695(6) 0.8467(5) 0.064(2) Uani 1 1 d . . . . .
C49 C 0.2833(9) 0.6371(8) 0.9043(7) 0.092(3) Uani 1 1 d . . . . .
H49 H 0.3165 0.6755 0.9561 0.110 Uiso 1 1 calc R . . . .
C50 C 0.2602(10) 0.5516(10) 0.8858(8) 0.103(4) Uani 1 1 d . . . . .
H50 H 0.2794 0.5317 0.9250 0.123 Uiso 1 1 calc R . . . .
C51 C 0.2073(10) 0.4911(8) 0.8077(9) 0.104(4) Uani 1 1 d . . . . .
H51 H 0.1932 0.4322 0.7964 0.125 Uiso 1 1 calc R . . . .
C52 C 0.1763(9) 0.5179(6) 0.7486(7) 0.079(3) Uani 1 1 d . . . . .
H52 H 0.1399 0.4780 0.6972 0.095 Uiso 1 1 calc R . . . .
C53 C 0.2018(7) 0.6081(5) 0.7686(5) 0.0555(18) Uani 1 1 d . . . . .
N2 N 0.9788(6) 0.5618(4) 0.9732(4) 0.0590(16) Uani 1 1 d . . . . .
H2A H 0.9663 0.6006 0.9563 0.071 Uiso 1 1 calc R . . . .
C54 C 0.9467(7) 0.4773(4) 0.9199(4) 0.0486(16) Uani 1 1 d . . . . .
C55 C 1.0296(7) 0.5857(4) 1.0517(4) 0.0458(15) Uani 1 1 d . . . . .
C56 C 1.0530(7) 0.6698(5) 1.1040(5) 0.0586(19) Uani 1 1 d . . . . .
H56 H 1.0356 0.7108 1.0856 0.070 Uiso 1 1 calc R . . . .
C57 C 1.1009(8) 0.6917(5) 1.1810(5) 0.068(2) Uani 1 1 d . . . . .
H57 H 1.1148 0.7475 1.2152 0.082 Uiso 1 1 calc R . . . .
C58 C 1.1301(8) 0.6307(6) 1.2101(5) 0.072(2) Uani 1 1 d . . . . .
H58 H 1.1647 0.6470 1.2633 0.086 Uiso 1 1 calc R . . . .
C59 C 1.1079(8) 0.5488(6) 1.1610(5) 0.065(2) Uani 1 1 d . . . . .
H59 H 1.1288 0.5094 1.1805 0.078 Uiso 1 1 calc R . . . .
N3 N -0.4446(6) 0.0880(4) 0.5148(3) 0.0533(14) Uani 1 1 d . . . . .
H3 H -0.4091 0.1433 0.5240 0.064 Uiso 1 1 calc R . . . .
C60 C -0.4933(6) 0.0278(4) 0.4395(3) 0.0389(14) Uani 1 1 d . . . . .
C61 C -0.4507(7) 0.0627(4) 0.5758(3) 0.0416(14) Uani 1 1 d . . . . .
C62 C -0.4013(8) 0.1253(5) 0.6522(4) 0.062(2) Uani 1 1 d . . . . .
H62 H -0.3643 0.1852 0.6624 0.075 Uiso 1 1 calc R . . . .
C63 C -0.4080(9) 0.0979(7) 0.7110(4) 0.077(3) Uani 1 1 d . . . . .
H63 H -0.3745 0.1392 0.7617 0.092 Uiso 1 1 calc R . . . .
C64 C -0.4649(8) 0.0078(7) 0.6959(4) 0.069(2) Uani 1 1 d . . . . .
H64 H -0.4685 -0.0094 0.7371 0.083 Uiso 1 1 calc R . . . .
C65 C -0.5149(8) -0.0552(6) 0.6229(4) 0.060(2) Uani 1 1 d . . . . .
H65 H -0.5535 -0.1147 0.6139 0.072 Uiso 1 1 calc R . . . .

loop_
_atom_site_aniso_label
_atom_site_aniso_U_11
_atom_site_aniso_U_22
_atom_site_aniso_U_33
_atom_site_aniso_U_23
_atom_site_aniso_U_13
_atom_site_aniso_U_12
Cd1 0.02138(18) 0.01948(17) 0.02521(19) 0.00690(14) 0.00578(15) 0.00814(14)
Cd2 0.0217(2) 0.0169(2) 0.0204(2) 0.00728(19) 0.0057(2) 0.00774(19)
Cd3 0.0205(2) 0.0245(2) 0.0249(3) 0.0143(2) 0.0043(2) 0.0091(2)
Cd4 0.02076(18) 0.02245(18) 0.02677(19) 0.01054(15) 0.00499(15) 0.01029(14)
O1 0.063(3) 0.0220(18) 0.036(2) 0.0092(17) 0.011(2) 0.0193(19)
O2 0.0302(19) 0.0229(17) 0.0282(19) 0.0023(15) -0.0007(16) 0.0108(15)
O3 0.062(3) 0.041(2) 0.032(2) 0.0075(19) -0.003(2) 0.030(2)
O4 0.038(2) 0.0242(18) 0.0247(19) -0.0004(15) 0.0022(17) 0.0061(16)
O5 0.071(3) 0.030(2) 0.034(2) 0.0164(18) 0.010(2) 0.021(2)
O6 0.0239(19) 0.051(2) 0.060(3) 0.034(2) 0.0175(19) 0.0156(18)
O7 0.035(2) 0.032(2) 0.045(2) 0.0225(18) 0.0144(19) 0.0047(17)
O8 0.032(2) 0.042(2) 0.059(3) 0.032(2) 0.018(2) 0.0221(18)
O9 0.0251(19) 0.039(2) 0.069(3) 0.029(2) 0.023(2) 0.0169(17)
O10 0.051(3) 0.050(3) 0.082(3) 0.049(3) 0.039(3) 0.032(2)
O11 0.041(2) 0.045(2) 0.024(2) 0.0025(18) 0.0027(17) 0.0154(19)
O12 0.051(2) 0.028(2) 0.030(2) -0.0008(17) 0.0178(19) 0.0090(18)
O13 0.047(2) 0.032(2) 0.027(2) 0.0085(17) -0.0017(18) 0.0183(18)
O14 0.0211(17) 0.0275(18) 0.0227(17) 0.0014(15) -0.0011(14) 0.0058(14)
O15 0.063(3) 0.0255(19) 0.030(2) 0.0105(17) 0.011(2) 0.0132(19)
O16 0.041(2) 0.035(2) 0.038(2) 0.0230(18) 0.0203(18) 0.0156(17)
O17 0.0271(19) 0.042(2) 0.055(3) 0.027(2) 0.0201(19) 0.0203(17)
O18 0.052(3) 0.084(3) 0.081(3) 0.065(3) 0.035(3) 0.048(3)
O19 0.0263(19) 0.042(2) 0.050(2) 0.0249(19) 0.0146(18) 0.0199(17)
O20 0.036(2) 0.053(2) 0.064(3) 0.045(2) 0.026(2) 0.0241(19)
C1 0.019(2) 0.020(2) 0.022(2) 0.0063(19) 0.0050(19) 0.0075(19)
C2 0.021(2) 0.020(2) 0.031(3) 0.010(2) 0.005(2) 0.008(2)
C3 0.019(2) 0.023(2) 0.022(2) 0.005(2) 0.003(2) 0.0067(19)
C4 0.024(2) 0.016(2) 0.028(3) 0.001(2) 0.005(2) 0.0050(19)
C5 0.031(3) 0.024(2) 0.028(3) 0.014(2) 0.010(2) 0.010(2)
C6 0.025(2) 0.025(2) 0.020(2) 0.006(2) 0.004(2) 0.008(2)
C7 0.022(2) 0.023(2) 0.026(3) 0.004(2) 0.008(2) 0.006(2)
C8 0.021(2) 0.031(3) 0.024(3) 0.003(2) 0.003(2) 0.012(2)
C9 0.057(4) 0.028(3) 0.059(4) 0.020(3) 0.023(3) 0.021(3)
C10 0.069(5) 0.063(5) 0.106(7) 0.061(5) 0.038(5) 0.039(4)
C11 0.020(2) 0.025(2) 0.033(3) 0.013(2) 0.009(2) 0.009(2)
C12 0.029(3) 0.027(3) 0.034(3) 0.015(2) 0.012(2) 0.013(2)
C13 0.022(2) 0.027(3) 0.033(3) 0.012(2) 0.011(2) 0.010(2)
C14 0.026(3) 0.034(3) 0.047(3) 0.022(3) 0.019(3) 0.013(2)
C15 0.031(3) 0.030(3) 0.044(3) 0.024(3) 0.018(3) 0.013(2)
C16 0.025(3) 0.028(3) 0.046(3) 0.016(2) 0.009(2) 0.012(2)
C17 0.022(2) 0.027(3) 0.030(3) 0.008(2) 0.010(2) 0.005(2)
C18 0.026(3) 0.023(2) 0.029(3) 0.002(2) 0.002(2) 0.010(2)
C19 0.043(3) 0.045(3) 0.063(4) 0.036(3) 0.016(3) 0.022(3)
C20 0.061(5) 0.062(5) 0.084(6) 0.035(4) 0.025(4) 0.037(4)
C21 0.017(2) 0.028(3) 0.025(3) 0.003(2) 0.007(2) 0.005(2)
C22 0.022(2) 0.026(2) 0.024(2) 0.007(2) 0.005(2) 0.008(2)
C23 0.018(2) 0.025(2) 0.026(2) 0.007(2) 0.007(2) 0.0071(19)
C24 0.027(3) 0.028(3) 0.021(2) 0.007(2) 0.008(2) 0.008(2)
C25 0.031(3) 0.025(3) 0.031(3) 0.010(2) 0.011(2) 0.009(2)
C26 0.029(3) 0.020(2) 0.027(3) 0.003(2) 0.008(2) 0.006(2)
C27 0.022(2) 0.035(3) 0.023(3) 0.005(2) 0.009(2) 0.007(2)
C28 0.018(2) 0.025(2) 0.025(3) 0.003(2) 0.005(2) 0.009(2)
C29 0.048(3) 0.037(3) 0.030(3) 0.015(3) 0.009(3) 0.014(3)
C30 0.070(5) 0.052(4) 0.052(4) 0.031(3) 0.008(4) 0.022(4)
C31 0.025(2) 0.027(2) 0.023(2) 0.011(2) 0.011(2) 0.012(2)
C32 0.033(3) 0.029(3) 0.028(3) 0.015(2) 0.013(2) 0.020(2)
C33 0.026(3) 0.028(3) 0.028(3) 0.012(2) 0.012(2) 0.014(2)
C34 0.026(3) 0.036(3) 0.038(3) 0.021(2) 0.014(2) 0.014(2)
C35 0.028(3) 0.032(3) 0.033(3) 0.020(2) 0.014(2) 0.013(2)
C36 0.023(2) 0.034(3) 0.032(3) 0.017(2) 0.010(2) 0.016(2)
C37 0.026(3) 0.029(3) 0.020(2) 0.010(2) 0.008(2) 0.011(2)
C38 0.032(3) 0.037(3) 0.033(3) 0.014(2) 0.013(2) 0.021(2)
C39 0.039(3) 0.038(3) 0.055(4) 0.025(3) 0.019(3) 0.011(3)
C40 0.061(4) 0.040(3) 0.049(4) 0.026(3) 0.023(3) 0.015(3)
O21 0.120(6) 0.058(4) 0.110(6) 0.017(4) 0.045(5) 0.005(4)
N1 0.037(3) 0.056(4) 0.058(4) 0.001(3) 0.023(3) 0.010(3)
C41 0.026(3) 0.049(4) 0.051(4) 0.002(3) 0.019(3) 0.005(3)
C42 0.047(4) 0.080(6) 0.067(5) 0.020(4) 0.033(4) 0.015(4)
C43 0.063(5) 0.089(7) 0.106(8) 0.052(6) 0.049(5) 0.023(5)
C44 0.072(6) 0.059(5) 0.138(10) 0.027(6) 0.066(7) 0.017(5)
C45 0.051(5) 0.051(5) 0.092(7) -0.008(5) 0.035(5) 0.005(4)
C46 0.028(3) 0.062(4) 0.056(4) 0.000(4) 0.023(3) 0.009(3)
C47 0.029(3) 0.074(5) 0.051(4) 0.000(4) 0.012(3) 0.013(3)
C48 0.034(4) 0.109(7) 0.061(5) 0.035(5) 0.024(4) 0.036(4)
C49 0.057(5) 0.133(10) 0.102(8) 0.055(8) 0.026(5) 0.046(6)
C50 0.054(6) 0.171(13) 0.125(10) 0.092(10) 0.036(6) 0.059(7)
C51 0.064(6) 0.107(9) 0.189(13) 0.086(10) 0.067(8) 0.051(6)
C52 0.052(5) 0.072(6) 0.121(8) 0.036(6) 0.043(5) 0.025(4)
C53 0.030(3) 0.071(5) 0.070(5) 0.026(4) 0.024(3) 0.021(3)
N2 0.056(4) 0.067(4) 0.088(5) 0.057(4) 0.032(3) 0.034(3)
C54 0.043(4) 0.051(4) 0.066(4) 0.036(4) 0.020(3) 0.021(3)
C55 0.037(3) 0.054(4) 0.064(4) 0.040(4) 0.023(3) 0.020(3)
C56 0.049(4) 0.057(4) 0.073(5) 0.035(4) 0.016(4) 0.017(3)
C57 0.048(4) 0.063(5) 0.084(6) 0.025(5) 0.019(4) 0.012(4)
C58 0.052(5) 0.089(6) 0.069(5) 0.044(5) 0.008(4) 0.014(4)
C59 0.055(5) 0.078(6) 0.080(6) 0.056(5) 0.022(4) 0.022(4)
N3 0.067(4) 0.045(3) 0.050(3) 0.023(3) 0.020(3) 0.017(3)
C60 0.037(3) 0.051(4) 0.037(3) 0.026(3) 0.014(3) 0.017(3)
C61 0.044(3) 0.052(4) 0.031(3) 0.018(3) 0.015(3) 0.017(3)
C62 0.067(5) 0.067(5) 0.038(4) 0.007(3) 0.016(4) 0.018(4)
C63 0.061(5) 0.125(8) 0.032(4) 0.018(5) 0.013(4) 0.032(5)
C64 0.047(4) 0.137(8) 0.049(4) 0.060(5) 0.023(4) 0.041(5)
C65 0.059(4) 0.097(6) 0.058(5) 0.059(5) 0.028(4) 0.040(4)

loop_
_atom_type_symbol
_atom_type_description
_atom_type_scat_dispersion_real
_atom_type_scat_dispersion_imag
_atom_type_scat_source
C C 0.0033 0.0016 'International Tables Vol C Tables 4.2.6.8 and 6.1.1.4'
H H 0.0000 0.0000 'International Tables Vol C Tables 4.2.6.8 and 6.1.1.4'
Cd Cd -0.8075 1.2024 'International Tables Vol C Tables 4.2.6.8 and 6.1.1.4'
N N 0.0061 0.0033 'International Tables Vol C Tables 4.2.6.8 and 6.1.1.4'
O O 0.0106 0.0060 'International Tables Vol C Tables 4.2.6.8 and 6.1.1.4'

loop_
_geom_angle_atom_site_label_1
_geom_angle_atom_site_label_2
_geom_angle_atom_site_label_3
_geom_angle
_geom_angle_site_symmetry_1
_geom_angle_site_symmetry_3
_geom_angle_publ_flag
O1 Cd1 C18 88.51(14) . 1_655 ?
O2 Cd1 O1 53.55(12) . . ?
O2 Cd1 O8 99.33(13) . 1_655 ?
O2 Cd1 O9 139.25(13) . 1_655 ?
O2 Cd1 C18 121.14(14) . 1_655 ?
O6 Cd1 O1 97.20(15) . . ?
O6 Cd1 O2 109.81(14) . . ?
O6 Cd1 O8 146.56(13) . 1_655 ?
O6 Cd1 O9 91.89(13) . 1_655 ?
O6 Cd1 O11 94.39(15) . . ?
O6 Cd1 C18 119.12(15) . 1_655 ?
O8 Cd1 O1 86.92(14) 1_655 . ?
O8 Cd1 C18 27.52(14) 1_655 1_655 ?
O9 Cd1 O1 90.83(14) 1_655 . ?
O9 Cd1 O8 54.77(12) 1_655 1_655 ?
O9 Cd1 C18 27.25(14) 1_655 1_655 ?
O11 Cd1 O1 160.48(14) . . ?
O11 Cd1 O2 107.60(14) . . ?
O11 Cd1 O8 92.02(15) . 1_655 ?
O11 Cd1 O9 104.46(15) . 1_655 ?
O11 Cd1 C18 99.50(15) . 1_655 ?
O2 Cd2 O2 180.0 2_666 . ?
O7 Cd2 O2 92.26(13) . 2_666 ?
O7 Cd2 O2 92.27(13) 2_666 . ?
O7 Cd2 O2 87.74(13) . . ?
O7 Cd2 O2 87.74(13) 2_666 2_666 ?
O7 Cd2 O7 180.0 . 2_666 ?
O12 Cd2 O2 82.00(14) . . ?
O12 Cd2 O2 81.99(14) 2_666 2_666 ?
O12 Cd2 O2 98.00(14) . 2_666 ?
O12 Cd2 O2 98.00(14) 2_666 . ?
O12 Cd2 O7 92.53(14) 2_666 2_666 ?
O12 Cd2 O7 87.47(14) 2_666 . ?
O12 Cd2 O7 87.47(14) . 2_666 ?
O12 Cd2 O7 92.53(14) . . ?
O12 Cd2 O12 180.0 2_666 . ?
Cd4 Cd3 Cd4 180.000(12) 1_455 2_655 ?
O4 Cd3 Cd4 138.13(8) 1_444 1_455 ?
O4 Cd3 Cd4 41.87(8) 1_444 2_655 ?
O4 Cd3 Cd4 41.87(8) 2_666 1_455 ?
O4 Cd3 Cd4 138.13(8) 2_666 2_655 ?
O4 Cd3 O4 180.0(2) 2_666 1_444 ?
O14 Cd3 Cd4 47.30(9) 2 1_455 ?
O14 Cd3 Cd4 132.70(9) . 1_455 ?
O14 Cd3 Cd4 132.70(9) 2 2_655 ?
O14 Cd3 Cd4 47.30(9) . 2_655 ?
O14 Cd3 O4 103.95(12) 2 1_444 ?
O14 Cd3 O4 103.95(12) . 2_666 ?
O14 Cd3 O4 76.05(12) 2 2_666 ?
O14 Cd3 O4 76.05(12) . 1_444 ?
O14 Cd3 O14 180.0 . 2 ?
O16 Cd3 Cd4 115.48(10) . 2_655 ?
O16 Cd3 Cd4 64.52(10) . 1_455 ?
O16 Cd3 Cd4 64.52(10) 2 2_655 ?
O16 Cd3 Cd4 115.48(10) 2 1_455 ?
O16 Cd3 O4 87.80(13) . 2_666 ?
O16 Cd3 O4 92.20(13) . 1_444 ?
O16 Cd3 O4 92.20(13) 2 2_666 ?
O16 Cd3 O4 87.80(13) 2 1_444 ?
O16 Cd3 O14 92.04(13) 2 . ?
O16 Cd3 O14 87.96(13) . . ?
O16 Cd3 O14 92.04(13) . 2 ?
O16 Cd3 O14 87.96(13) 2 2 ?
O16 Cd3 O16 180.0 2 . ?
O4 Cd4 Cd3 45.59(9) 2_766 1_655 ?
O4 Cd4 O13 127.63(13) 2_766 2_655 ?
O4 Cd4 O14 74.08(11) 2_766 2_655 ?
O4 Cd4 O18 108.86(15) 2_766 . ?
O4 Cd4 C38 126.57(15) 2_766 . ?
O13 Cd4 Cd3 84.91(9) 2_655 1_655 ?
O13 Cd4 O14 54.54(12) 2_655 2_655 ?
O13 Cd4 O18 83.71(16) 2_655 . ?
O13 Cd4 C38 87.58(15) 2_655 . ?
O14 Cd4 Cd3 41.13(7) 2_655 1_655 ?
O14 Cd4 C38 114.80(14) 2_655 . ?
O17 Cd4 Cd3 82.86(9) 1_655 1_655 ?
O17 Cd4 O4 95.19(14) 1_655 2_766 ?
O17 Cd4 O13 93.85(14) 1_655 2_655 ?
O17 Cd4 O14 110.56(12) 1_655 2_655 ?
O17 Cd4 O18 151.43(14) 1_655 . ?
O17 Cd4 C38 124.42(15) 1_655 . ?
O18 Cd4 Cd3 125.01(9) . 1_655 ?
O18 Cd4 O14 91.19(13) . 2_655 ?
O18 Cd4 C38 27.27(14) . . ?
O19 Cd4 Cd3 179.78(11) . 1_655 ?
O19 Cd4 O4 134.56(14) . 2_766 ?
O19 Cd4 O13 94.90(13) . 2_655 ?
O19 Cd4 O14 138.65(12) . 2_655 ?
O19 Cd4 O17 97.26(14) . 1_655 ?
O19 Cd4 O18 54.85(13) . . ?
O19 Cd4 C38 27.67(15) . . ?
C38 Cd4 Cd3 152.18(12) . 1_655 ?
C7 O1 Cd1 86.8(3) . . ?
Cd1 O2 Cd2 101.55(13) . . ?
C7 O2 Cd1 99.5(3) . . ?
C7 O2 Cd2 136.5(3) . . ?
Cd4 O4 Cd3 92.54(12) 2_766 1_666 ?
C8 O4 Cd3 154.9(3) . 1_666 ?
C8 O4 Cd4 103.9(3) . 2_766 ?
C5 O5 C9 118.5(4) . . ?
C17 O6 Cd1 114.1(3) . . ?
C17 O7 Cd2 154.6(4) . . ?
C18 O8 Cd1 90.7(3) . 1_455 ?
C18 O9 Cd1 93.2(3) . 1_455 ?
C15 O10 C19 118.8(4) . . ?
C27 O11 Cd1 118.3(3) . . ?
C27 O12 Cd2 135.7(4) . . ?
C28 O13 Cd4 97.1(3) . 2_655 ?
Cd3 O14 Cd4 91.57(11) . 2_655 ?
C28 O14 Cd3 130.3(3) . . ?
C28 O14 Cd4 87.9(3) . 2_655 ?
C25 O15 C29 118.2(4) . . ?
C37 O16 Cd3 139.0(3) . . ?
C37 O17 Cd4 116.6(3) . 1_455 ?
C38 O18 Cd4 85.3(3) . . ?
C38 O19 Cd4 96.8(3) . . ?
C35 O20 C39 116.5(4) . . ?
C2 C1 C7 120.6(4) . . ?
C6 C1 C2 120.1(4) . . ?
C6 C1 C7 119.3(4) . . ?
C1 C2 H2 120.4 . . ?
C3 C2 C1 119.2(5) . . ?
C3 C2 H2 120.4 . . ?
C2 C3 C4 121.0(4) . . ?
C2 C3 C8 119.4(4) . . ?
C4 C3 C8 119.6(4) . . ?
C3 C4 H4 120.4 . . ?
C5 C4 C3 119.1(4) . . ?
C5 C4 H4 120.4 . . ?
O5 C5 C4 125.4(4) . . ?
O5 C5 C6 113.9(4) . . ?
C4 C5 C6 120.7(5) . . ?
C1 C6 C5 119.8(4) . . ?
C1 C6 H6 120.1 . . ?
C5 C6 H6 120.1 . . ?
O1 C7 O2 120.1(4) . . ?
O1 C7 C1 121.8(5) . . ?
O2 C7 C1 118.2(4) . . ?
O3 C8 O4 122.3(5) . . ?
O3 C8 C3 120.2(4) . . ?
O4 C8 C3 117.3(5) . . ?
O5 C9 H9A 110.5 . . ?
O5 C9 H9B 110.5 . . ?
O5 C9 C10 106.1(5) . . ?
H9A C9 H9B 108.7 . . ?
C10 C9 H9A 110.5 . . ?
C10 C9 H9B 110.5 . . ?
C9 C10 H10A 109.5 . . ?
C9 C10 H10B 109.5 . . ?
C9 C10 H10C 109.5 . . ?
H10A C10 H10B 109.5 . . ?
H10A C10 H10C 109.5 . . ?
H10B C10 H10C 109.5 . . ?
C12 C11 C16 120.5(5) . . ?
C12 C11 C17 120.8(5) . . ?
C16 C11 C17 118.5(4) . . ?
C11 C12 H12 120.0 . . ?
C11 C12 C13 119.9(5) . . ?
C13 C12 H12 120.0 . . ?
C12 C13 C14 119.8(5) . . ?
C12 C13 C18 121.1(5) . . ?
C14 C13 C18 119.1(5) . . ?
C13 C14 H14 119.9 . . ?
C15 C14 C13 120.2(5) . . ?
C15 C14 H14 119.9 . . ?
O10 C15 C14 115.0(5) . . ?
O10 C15 C16 124.9(5) . . ?
C16 C15 C14 120.1(5) . . ?
C11 C16 H16 120.3 . . ?
C15 C16 C11 119.5(5) . . ?
C15 C16 H16 120.3 . . ?
O6 C17 C11 117.4(5) . . ?
O7 C17 O6 125.2(5) . . ?
O7 C17 C11 117.4(5) . . ?
O8 C18 Cd1 61.8(3) . 1_455 ?
O8 C18 C13 118.8(5) . . ?
O9 C18 Cd1 59.6(3) . 1_455 ?
O9 C18 O8 121.3(5) . . ?
O9 C18 C13 119.9(5) . . ?
C13 C18 Cd1 179.1(4) . 1_455 ?
O10 C19 H19A 109.2 . . ?
O10 C19 H19B 109.2 . . ?
O10 C19 C20 112.0(5) . . ?
H19A C19 H19B 107.9 . . ?
C20 C19 H19A 109.2 . . ?
C20 C19 H19B 109.2 . . ?
C19 C20 H20A 109.5 . . ?
C19 C20 H20B 109.5 . . ?
C19 C20 H20C 109.5 . . ?
H20A C20 H20B 109.5 . . ?
H20A C20 H20C 109.5 . . ?
H20B C20 H20C 109.5 . . ?
C22 C21 C27 121.1(5) . . ?
C26 C21 C22 119.9(5) . . ?
C26 C21 C27 118.9(4) . . ?
C21 C22 H22 120.1 . . ?
C23 C22 C21 119.7(5) . . ?
C23 C22 H22 120.1 . . ?
C22 C23 C24 120.8(4) . . ?
C22 C23 C28 119.4(5) . . ?
C24 C23 C28 119.7(4) . . ?
C23 C24 H24 120.3 . . ?
C25 C24 C23 119.4(5) . . ?
C25 C24 H24 120.3 . . ?
O15 C25 C24 125.0(5) . . ?
O15 C25 C26 115.2(4) . . ?
C24 C25 C26 119.8(5) . . ?
C21 C26 C25 120.2(4) . . ?
C21 C26 H26 119.9 . . ?
C25 C26 H26 119.9 . . ?
O11 C27 C21 117.3(5) . . ?
O12 C27 O11 125.7(5) . . ?
O12 C27 C21 116.9(5) . . ?
O13 C28 O14 120.5(4) . . ?
O13 C28 C23 120.9(4) . . ?
O14 C28 C23 118.7(5) . . ?
O15 C29 H29A 110.5 . . ?
O15 C29 H29B 110.5 . . ?
O15 C29 C30 106.3(5) . . ?
H29A C29 H29B 108.7 . . ?
C30 C29 H29A 110.5 . . ?
C30 C29 H29B 110.5 . . ?
C29 C30 H30A 109.5 . . ?
C29 C30 H30B 109.5 . . ?
C29 C30 H30C 109.5 . . ?
H30A C30 H30B 109.5 . . ?
H30A C30 H30C 109.5 . . ?
H30B C30 H30C 109.5 . . ?
C32 C31 C37 119.2(4) . . ?
C36 C31 C32 120.0(5) . . ?
C36 C31 C37 120.7(4) . . ?
C31 C32 H32 120.3 . . ?
C31 C32 C33 119.4(5) . . ?
C33 C32 H32 120.3 . . ?
C32 C33 C38 121.3(5) . . ?
C34 C33 C32 120.3(5) . . ?
C34 C33 C38 118.5(5) . . ?
C33 C34 H34 119.7 . . ?
C35 C34 C33 120.5(5) . . ?
C35 C34 H34 119.7 . . ?
O20 C35 C34 124.3(5) . . ?
O20 C35 C36 116.3(4) . . ?
C34 C35 C36 119.4(5) . . ?
C31 C36 C35 120.5(5) . . ?
C31 C36 H36 119.7 . . ?
C35 C36 H36 119.7 . . ?
O16 C37 C31 117.6(4) . . ?
O17 C37 O16 124.6(5) . . ?
O17 C37 C31 117.7(4) . . ?
O18 C38 Cd4 67.4(3) . . ?
O18 C38 O19 122.7(5) . . ?
O18 C38 C33 120.5(5) . . ?
O19 C38 Cd4 55.6(3) . . ?
O19 C38 C33 116.8(5) . . ?
C33 C38 Cd4 169.5(4) . . ?
O20 C39 H39A 109.9 . . ?
O20 C39 H39B 109.9 . . ?
O20 C39 C40 108.9(5) . . ?
H39A C39 H39B 108.3 . . ?
C40 C39 H39A 109.9 . . ?
C40 C39 H39B 109.9 . . ?
C39 C40 H40A 109.5 . . ?
C39 C40 H40B 109.5 . . ?
C39 C40 H40C 109.5 . . ?
H40A C40 H40B 109.5 . . ?
H40A C40 H40C 109.5 . . ?
H40B C40 H40C 109.5 . . ?
H21A O21 H21B 109.5 . . ?
C41 N1 H1 118.0 . . ?
C53 N1 H1 118.0 . . ?
C53 N1 C41 124.0(6) . . ?
N1 C41 C42 120.8(6) . . ?
N1 C41 C46 118.5(7) . . ?
C42 C41 C46 120.7(7) . . ?
C41 C42 H42 120.7 . . ?
C43 C42 C41 118.5(8) . . ?
C43 C42 H42 120.7 . . ?
C42 C43 H43 119.1 . . ?
C42 C43 C44 121.7(10) . . ?
C44 C43 H43 119.1 . . ?
C43 C44 H44 119.7 . . ?
C45 C44 C43 120.7(9) . . ?
C45 C44 H44 119.7 . . ?
C44 C45 H45 120.1 . . ?
C44 C45 C46 119.8(8) . . ?
C46 C45 H45 120.1 . . ?
C45 C46 C41 118.5(8) . . ?
C47 C46 C41 117.7(7) . . ?
C47 C46 C45 123.8(8) . . ?
C46 C47 H47 118.5 . . ?
C46 C47 C48 123.1(7) . . ?
C48 C47 H47 118.5 . . ?
C47 C48 C49 122.9(9) . . ?
C47 C48 C53 119.4(8) . . ?
C49 C48 C53 117.7(9) . . ?
C48 C49 H49 119.6 . . ?
C50 C49 C48 120.9(11) . . ?
C50 C49 H49 119.6 . . ?
C49 C50 H50 119.4 . . ?
C49 C50 C51 121.1(12) . . ?
C51 C50 H50 119.4 . . ?
C50 C51 H51 119.5 . . ?
C52 C51 C50 121.1(11) . . ?
C52 C51 H51 119.5 . . ?
C51 C52 H52 121.3 . . ?
C51 C52 C53 117.4(10) . . ?
C53 C52 H52 121.3 . . ?
N1 C53 C48 117.3(7) . . ?
N1 C53 C52 121.0(8) . . ?
C52 C53 C48 121.8(9) . . ?
C54 N2 H2A 118.7 . . ?
C55 N2 H2A 118.7 . . ?
C55 N2 C54 122.5(6) . . ?
N2 C54 C55 118.2(6) . 2_767 ?
N2 C54 C59 123.2(6) . 2_767 ?
C59 C54 C55 118.6(7) 2_767 2_767 ?
N2 C55 C54 119.2(6) . 2_767 ?
N2 C55 C56 121.2(6) . . ?
C56 C55 C54 119.5(7) . 2_767 ?
C55 C56 H56 119.8 . . ?
C57 C56 C55 120.4(7) . . ?
C57 C56 H56 119.8 . . ?
C56 C57 H57 119.7 . . ?
C56 C57 C58 120.7(8) . . ?
C58 C57 H57 119.7 . . ?
C57 C58 H58 119.9 . . ?
C59 C58 C57 120.2(8) . . ?
C59 C58 H58 119.9 . . ?
C54 C59 H59 119.8 2_767 . ?
C58 C59 C54 120.5(7) . 2_767 ?
C58 C59 H59 119.8 . . ?
C60 N3 H3 118.9 . . ?
C60 N3 C61 122.2(5) . . ?
C61 N3 H3 118.9 . . ?
N3 C60 C61 119.2(5) . 2_456 ?
N3 C60 C65 121.4(6) . 2_456 ?
C61 C60 C65 119.5(6) 2_456 2_456 ?
N3 C61 C60 118.7(5) . 2_456 ?
N3 C61 C62 121.2(6) . . ?
C62 C61 C60 120.1(6) . 2_456 ?
C61 C62 H62 120.2 . . ?
C63 C62 C61 119.6(8) . . ?
C63 C62 H62 120.2 . . ?
C62 C63 H63 119.8 . . ?
C62 C63 C64 120.5(7) . . ?
C64 C63 H63 119.8 . . ?
C63 C64 H64 118.9 . . ?
C65 C64 C63 122.1(7) . . ?
C65 C64 H64 118.9 . . ?
C60 C65 H65 120.9 2_456 . ?
C64 C65 C60 118.2(7) . 2_456 ?
C64 C65 H65 120.9 . . ?

loop_
_geom_bond_atom_site_label_1
_geom_bond_atom_site_label_2
_geom_bond_distance
_geom_bond_site_symmetry_2
_geom_bond_publ_flag
Cd1 O1 2.560(4) . ?
Cd1 O2 2.257(3) . ?
Cd1 O6 2.216(4) . ?
Cd1 O8 2.402(4) 1_655 ?
Cd1 O9 2.354(4) 1_655 ?
Cd1 O11 2.235(4) . ?
Cd1 C18 2.726(5) 1_655 ?
Cd2 O2 2.326(3) . ?
Cd2 O2 2.326(3) 2_666 ?
Cd2 O7 2.273(3) . ?
Cd2 O7 2.273(3) 2_666 ?
Cd2 O12 2.220(4) 2_666 ?
Cd2 O12 2.220(4) . ?
Cd3 Cd4 3.3955(4) 1_455 ?
Cd3 Cd4 3.3955(4) 2_655 ?
Cd3 O4 2.428(4) 2_666 ?
Cd3 O4 2.428(4) 1_444 ?
Cd3 O14 2.234(3) . ?
Cd3 O14 2.234(3) 2 ?
Cd3 O16 2.218(3) . ?
Cd3 O16 2.218(3) 2 ?
Cd4 Cd3 3.3955(4) 1_655 ?
Cd4 O4 2.269(4) 2_766 ?
Cd4 O13 2.311(4) 2_655 ?
Cd4 O14 2.496(3) 2_655 ?
Cd4 O17 2.240(4) 1_655 ?
Cd4 O18 2.491(4) . ?
Cd4 O19 2.233(4) . ?
Cd4 C38 2.689(5) . ?
O1 C7 1.233(6) . ?
O2 C7 1.291(6) . ?
O3 C8 1.229(6) . ?
O4 Cd3 2.428(4) 1_666 ?
O4 Cd4 2.269(4) 2_766 ?
O4 C8 1.286(6) . ?
O5 C5 1.367(6) . ?
O5 C9 1.421(6) . ?
O6 C17 1.263(6) . ?
O7 C17 1.247(6) . ?
O8 Cd1 2.402(4) 1_455 ?
O8 C18 1.259(6) . ?
O9 Cd1 2.354(4) 1_455 ?
O9 C18 1.250(6) . ?
O10 C15 1.370(6) . ?
O10 C19 1.429(7) . ?
O11 C27 1.267(7) . ?
O12 C27 1.254(6) . ?
O13 Cd4 2.311(4) 2_655 ?
O13 C28 1.261(6) . ?
O14 Cd4 2.496(3) 2_655 ?
O14 C28 1.284(6) . ?
O15 C25 1.366(6) . ?
O15 C29 1.428(6) . ?
O16 C37 1.261(6) . ?
O17 Cd4 2.240(4) 1_455 ?
O17 C37 1.256(6) . ?
O18 C38 1.236(7) . ?
O19 C38 1.257(6) . ?
O20 C35 1.372(6) . ?
O20 C39 1.443(7) . ?
C1 C2 1.398(7) . ?
C1 C6 1.389(7) . ?
C1 C7 1.499(6) . ?
C2 H2 0.9300 . ?
C2 C3 1.385(6) . ?
C3 C4 1.394(7) . ?
C3 C8 1.508(7) . ?
C4 H4 0.9300 . ?
C4 C5 1.384(7) . ?
C5 C6 1.390(7) . ?
C6 H6 0.9300 . ?
C9 H9A 0.9700 . ?
C9 H9B 0.9700 . ?
C9 C10 1.505(9) . ?
C10 H10A 0.9600 . ?
C10 H10B 0.9600 . ?
C10 H10C 0.9600 . ?
C11 C12 1.380(7) . ?
C11 C16 1.396(7) . ?
C11 C17 1.514(7) . ?
C12 H12 0.9300 . ?
C12 C13 1.390(7) . ?
C13 C14 1.390(7) . ?
C13 C18 1.509(7) . ?
C14 H14 0.9300 . ?
C14 C15 1.389(7) . ?
C15 C16 1.387(7) . ?
C16 H16 0.9300 . ?
C18 Cd1 2.726(5) 1_455 ?
C19 H19A 0.9700 . ?
C19 H19B 0.9700 . ?
C19 C20 1.488(9) . ?
C20 H20A 0.9600 . ?
C20 H20B 0.9600 . ?
C20 H20C 0.9600 . ?
C21 C22 1.389(7) . ?
C21 C26 1.387(7) . ?
C21 C27 1.517(7) . ?
C22 H22 0.9300 . ?
C22 C23 1.381(7) . ?
C23 C24 1.394(7) . ?
C23 C28 1.491(6) . ?
C24 H24 0.9300 . ?
C24 C25 1.384(7) . ?
C25 C26 1.398(7) . ?
C26 H26 0.9300 . ?
C29 H29A 0.9700 . ?
C29 H29B 0.9700 . ?
C29 C30 1.512(8) . ?
C30 H30A 0.9600 . ?
C30 H30B 0.9600 . ?
C30 H30C 0.9600 . ?
C31 C32 1.391(7) . ?
C31 C36 1.391(7) . ?
C31 C37 1.501(7) . ?
C32 H32 0.9300 . ?
C32 C33 1.394(7) . ?
C33 C34 1.387(7) . ?
C33 C38 1.506(7) . ?
C34 H34 0.9300 . ?
C34 C35 1.383(7) . ?
C35 C36 1.391(7) . ?
C36 H36 0.9300 . ?
C39 H39A 0.9700 . ?
C39 H39B 0.9700 . ?
C39 C40 1.487(8) . ?
C40 H40A 0.9600 . ?
C40 H40B 0.9600 . ?
C40 H40C 0.9600 . ?
O21 H21A 0.8503 . ?
O21 H21B 0.8499 . ?
N1 H1 0.8600 . ?
N1 C41 1.371(9) . ?
N1 C53 1.351(9) . ?
C41 C42 1.390(10) . ?
C41 C46 1.422(9) . ?
C42 H42 0.9300 . ?
C42 C43 1.355(11) . ?
C43 H43 0.9300 . ?
C43 C44 1.407(13) . ?
C44 H44 0.9300 . ?
C44 C45 1.343(13) . ?
C45 H45 0.9300 . ?
C45 C46 1.411(11) . ?
C46 C47 1.358(11) . ?
C47 H47 0.9300 . ?
C47 C48 1.367(11) . ?
C48 C49 1.399(12) . ?
C48 C53 1.418(10) . ?
C49 H49 0.9300 . ?
C49 C50 1.338(15) . ?
C50 H50 0.9300 . ?
C50 C51 1.414(15) . ?
C51 H51 0.9300 . ?
C51 C52 1.368(14) . ?
C52 H52 0.9300 . ?
C52 C53 1.410(11) . ?
N2 H2A 0.8600 . ?
N2 C54 1.389(9) . ?
N2 C55 1.375(9) . ?
C54 C55 1.419(8) 2_767 ?
C54 C59 1.414(10) 2_767 ?
C55 C54 1.419(8) 2_767 ?
C55 C56 1.400(10) . ?
C56 H56 0.9300 . ?
C56 C57 1.350(10) . ?
C57 H57 0.9300 . ?
C57 C58 1.415(11) . ?
C58 H58 0.9300 . ?
C58 C59 1.353(11) . ?
C59 C54 1.414(10) 2_767 ?
C59 H59 0.9300 . ?
N3 H3 0.8600 . ?
N3 C60 1.374(8) . ?
N3 C61 1.375(8) . ?
C60 C61 1.405(8) 2_456 ?
C60 C65 1.423(8) 2_456 ?
C61 C60 1.405(8) 2_456 ?
C61 C62 1.403(8) . ?
C62 H62 0.9300 . ?
C62 C63 1.355(11) . ?
C63 H63 0.9300 . ?
C63 C64 1.400(12) . ?
C64 H64 0.9300 . ?
C64 C65 1.358(11) . ?
C65 C60 1.423(8) 2_456 ?
C65 H65 0.9300 . ?
